data_7109689
loop_
_publ_author_name
'Kanishka Epa'
'Christer B. Aakeroy'
'John Desper'
'Sundeep Rayat'
'Kusum Lata Chandra'
'Aurora J. Cruz-Cabeza'

_publ_section_title
;
 Controlling molecular tautomerism through supramolecular selectivity
;
_journal_name_full Chem.Commun.
_journal_page_first 7929
_journal_paper_doi 10.1039/c3cc43935f
_journal_volume 49
_journal_year 2013
_chemical_formula_moiety
;
(C6 H5 N3) (C13 H12 N2 O)
;
_chemical_formula_sum 'C19 H17 N5 O'
_chemical_formula_weight 331.38
_chemical_name_systematic
;
KEDP1 3H-imidazo[4,5-b]pyridine, 1,3-diphenylurea
;
_space_group_IT_number 15
_symmetry_cell_setting monoclinic
_symmetry_space_group_name_Hall '-C 2yc'
_symmetry_space_group_name_H-M 'C 1 2/c 1'
_atom_sites_solution_hydrogens geom
_atom_sites_solution_primary direct
_atom_sites_solution_secondary difmap
_audit_creation_method SHELXL-97
_cell_angle_alpha 90.00
_cell_angle_beta 102.327(6)
_cell_angle_gamma 90.00
_cell_formula_units_Z 8
_cell_length_a 24.508(3)
_cell_length_b 19.467(3)
_cell_length_c 6.9054(9)
_cell_measurement_reflns_used 3576
_cell_measurement_temperature 120(2)
_cell_measurement_theta_max 29.82
_cell_measurement_theta_min 2.76
_cell_volume 3218.6(8)
_computing_cell_refinement 'Bruker SAINT'
_computing_data_collection 'Bruker APEX2'
_computing_data_reduction 'Bruker SAINT'
_computing_molecular_graphics 'Bruker SHELXTL'
_computing_publication_material 'Bruker SHELXTL'
_computing_structure_refinement 'SHELXL-97 (Sheldrick, 2008)'
_computing_structure_solution 'SHELXS-97 (Sheldrick, 2008)'
_diffrn_ambient_temperature 120(2)
_diffrn_measured_fraction_theta_full 0.963
_diffrn_measured_fraction_theta_max 0.797
_diffrn_measurement_device_type 'Bruker APEX-II CCD'
_diffrn_measurement_method '\f and \w scans'
_diffrn_radiation_monochromator graphite
_diffrn_radiation_source 'fine-focus sealed tube'
_diffrn_radiation_type MoK\a
_diffrn_radiation_wavelength 0.71073
_diffrn_reflns_av_R_equivalents 0.0443
_diffrn_reflns_av_sigmaI/netI 0.0605
_diffrn_reflns_limit_h_max 33
_diffrn_reflns_limit_h_min -31
_diffrn_reflns_limit_k_max 25
_diffrn_reflns_limit_k_min -26
_diffrn_reflns_limit_l_max 4
_diffrn_reflns_limit_l_min -10
_diffrn_reflns_number 13000
_diffrn_reflns_theta_full 27.50
_diffrn_reflns_theta_max 32.03
_diffrn_reflns_theta_min 1.35
_exptl_absorpt_coefficient_mu 0.089
_exptl_absorpt_correction_T_max 0.9964
_exptl_absorpt_correction_T_min 0.9685
_exptl_absorpt_correction_type multi-scan
_exptl_absorpt_process_details SADABS
_exptl_crystal_colour colourless
_exptl_crystal_density_diffrn 1.368
_exptl_crystal_density_method 'not measured'
_exptl_crystal_description needle
_exptl_crystal_F_000 1392
_exptl_crystal_size_max 0.36
_exptl_crystal_size_mid 0.06
_exptl_crystal_size_min 0.04
_refine_diff_density_max 0.212
_refine_diff_density_min -0.265
_refine_diff_density_rms 0.056
_refine_ls_extinction_method none
_refine_ls_goodness_of_fit_ref 1.044
_refine_ls_hydrogen_treatment mixed
_refine_ls_matrix_type full
_refine_ls_number_parameters 235
_refine_ls_number_reflns 4476
_refine_ls_number_restraints 0
_refine_ls_restrained_S_all 1.044
_refine_ls_R_factor_all 0.0966
_refine_ls_R_factor_gt 0.0523
_refine_ls_shift/su_max 0.000
_refine_ls_shift/su_mean 0.000
_refine_ls_structure_factor_coef Fsqd
_refine_ls_weighting_details 'calc w=1/[\s^2^(Fo^2^)+(0.0620P)^2^+0.0000P] where P=(Fo^2^+2Fc^2^)/3'
_refine_ls_weighting_scheme calc
_refine_ls_wR_factor_gt 0.1132
_refine_ls_wR_factor_ref 0.1313
_reflns_number_gt 2785
_reflns_number_total 4476
_reflns_threshold_expression >2sigma(I)
_cod_data_source_file c3cc43935f.txt
_cod_data_source_block ke1110m
_cod_original_sg_symbol_H-M C2/c
_cod_database_code 7109689

loop_
_symmetry_equiv_pos_as_xyz
'x, y, z'
'-x, y, -z+1/2'
'x+1/2, y+1/2, z'
'-x+1/2, y+1/2, -z+1/2'
'-x, -y, -z'
'x, -y, z-1/2'
'-x+1/2, -y+1/2, -z'
'x+1/2, -y+1/2, z-1/2'

loop_
_atom_site_label
_atom_site_type_symbol
_atom_site_fract_x
_atom_site_fract_y
_atom_site_fract_z
_atom_site_U_iso_or_equiv
_atom_site_adp_type
_atom_site_occupancy
_atom_site_symmetry_multiplicity
_atom_site_calc_flag
_atom_site_refinement_flags
C11 C 0.06485(8) 0.58627(9) -0.0152(2) 0.0355(4) Uani 1 1 d .
H11 H 0.0265 0.5965 -0.0652 0.043 Uiso 1 1 calc R
C12 C 0.08278(7) 0.51814(9) -0.0015(2) 0.0338(4) Uani 1 1 d .
H12 H 0.0555 0.4836 -0.0436 0.041 Uiso 1 1 calc R
N13 N 0.13544(6) 0.49776(7) 0.06625(19) 0.0308(3) Uani 1 1 d .
C14 C 0.17134(7) 0.54918(8) 0.1235(2) 0.0267(4) Uani 1 1 d .
C15 C 0.15693(7) 0.61897(8) 0.1150(2) 0.0279(4) Uani 1 1 d .
C16 C 0.10252(7) 0.63903(9) 0.0437(2) 0.0333(4) Uani 1 1 d .
H16 H 0.0916 0.6859 0.0356 0.040 Uiso 1 1 calc R
N17 N 0.20632(6) 0.65274(7) 0.1876(2) 0.0314(3) Uani 1 1 d .
H17 H 0.2140(7) 0.7000(11) 0.212(2) 0.038 Uiso 1 1 d .
C18 C 0.24618(8) 0.60439(8) 0.2349(2) 0.0328(4) Uani 1 1 d .
H18 H 0.2842 0.6150 0.2890 0.039 Uiso 1 1 calc R
N19 N 0.22787(6) 0.54089(7) 0.1996(2) 0.0309(3) Uani 1 1 d .
C21 C 0.24764(7) 0.34730(7) 0.2252(2) 0.0227(3) Uani 1 1 d .
O21 O 0.26869(5) 0.29023(5) 0.26285(17) 0.0317(3) Uani 1 1 d .
C31 C 0.14927(6) 0.30807(8) 0.1501(2) 0.0227(3) Uani 1 1 d .
N31 N 0.19169(5) 0.35800(7) 0.16543(19) 0.0246(3) Uani 1 1 d .
H31 H 0.1806(7) 0.4002(9) 0.132(2) 0.030 Uiso 1 1 d .
C32 C 0.09770(7) 0.32340(8) 0.0312(2) 0.0263(3) Uani 1 1 d .
H32 H 0.0930 0.3648 -0.0435 0.032 Uiso 1 1 calc R
C33 C 0.05308(7) 0.27925(9) 0.0198(2) 0.0316(4) Uani 1 1 d .
H33 H 0.0177 0.2908 -0.0598 0.038 Uiso 1 1 calc R
C34 C 0.05995(7) 0.21794(8) 0.1248(2) 0.0310(4) Uani 1 1 d .
H34 H 0.0295 0.1871 0.1162 0.037 Uiso 1 1 calc R
C35 C 0.11125(7) 0.20214(8) 0.2413(2) 0.0278(4) Uani 1 1 d .
H35 H 0.1161 0.1600 0.3124 0.033 Uiso 1 1 calc R
C36 C 0.15601(7) 0.24682(8) 0.2565(2) 0.0247(3) Uani 1 1 d .
H36 H 0.1911 0.2357 0.3391 0.030 Uiso 1 1 calc R
C41 C 0.33650(6) 0.40841(8) 0.3133(2) 0.0220(3) Uani 1 1 d .
N41 N 0.27844(5) 0.40586(7) 0.23966(19) 0.0249(3) Uani 1 1 d .
H41 H 0.2599(7) 0.4474(9) 0.229(2) 0.030 Uiso 1 1 d .
C42 C 0.35761(6) 0.46212(8) 0.4409(2) 0.0255(3) Uani 1 1 d .
H42 H 0.3328 0.4946 0.4779 0.031 Uiso 1 1 calc R
C43 C 0.41431(7) 0.46845(8) 0.5138(2) 0.0281(4) Uani 1 1 d .
H43 H 0.4283 0.5054 0.5998 0.034 Uiso 1 1 calc R
C44 C 0.45080(7) 0.42120(8) 0.4621(2) 0.0271(4) Uani 1 1 d .
H44 H 0.4898 0.4251 0.5138 0.033 Uiso 1 1 calc R
C45 C 0.42999(7) 0.36815(8) 0.3346(2) 0.0273(4) Uani 1 1 d .
H45 H 0.4550 0.3357 0.2988 0.033 Uiso 1 1 calc R
C46 C 0.37327(7) 0.36160(8) 0.2584(2) 0.0249(3) Uani 1 1 d .
H46 H 0.3595 0.3254 0.1690 0.030 Uiso 1 1 calc R

loop_
_atom_site_aniso_label
_atom_site_aniso_U_11
_atom_site_aniso_U_22
_atom_site_aniso_U_33
_atom_site_aniso_U_23
_atom_site_aniso_U_13
_atom_site_aniso_U_12
C11 0.0379(11) 0.0326(10) 0.0378(9) 0.0062(7) 0.0119(8) 0.0054(8)
C12 0.0362(11) 0.0281(10) 0.0374(8) 0.0026(7) 0.0087(8) -0.0010(7)
N13 0.0341(9) 0.0219(7) 0.0365(7) 0.0017(6) 0.0080(6) -0.0024(6)
C14 0.0337(10) 0.0195(8) 0.0290(7) 0.0025(6) 0.0113(7) 0.0004(6)
C15 0.0393(10) 0.0184(8) 0.0299(8) 0.0024(6) 0.0158(7) -0.0001(7)
C16 0.0428(11) 0.0229(9) 0.0386(9) 0.0078(7) 0.0184(8) 0.0085(7)
N17 0.0415(9) 0.0169(7) 0.0378(7) 0.0001(6) 0.0128(7) -0.0003(6)
C18 0.0393(11) 0.0222(9) 0.0376(8) 0.0014(7) 0.0102(8) -0.0010(7)
N19 0.0355(9) 0.0183(7) 0.0395(7) 0.0006(6) 0.0092(6) 0.0004(6)
C21 0.0257(9) 0.0176(8) 0.0249(7) -0.0001(6) 0.0058(6) -0.0009(6)
O21 0.0280(7) 0.0159(6) 0.0507(7) 0.0029(5) 0.0073(5) 0.0012(5)
C31 0.0241(9) 0.0192(8) 0.0253(7) -0.0038(6) 0.0068(6) -0.0021(6)
N31 0.0236(8) 0.0157(7) 0.0342(7) 0.0032(5) 0.0051(6) 0.0002(5)
C32 0.0282(9) 0.0230(8) 0.0274(7) -0.0004(6) 0.0053(7) 0.0008(6)
C33 0.0266(9) 0.0343(10) 0.0322(8) -0.0045(7) 0.0025(7) -0.0025(7)
C34 0.0323(10) 0.0266(9) 0.0356(8) -0.0052(7) 0.0106(7) -0.0082(7)
C35 0.0317(10) 0.0225(8) 0.0304(7) -0.0001(7) 0.0090(7) -0.0040(7)
C36 0.0271(9) 0.0207(8) 0.0264(7) -0.0001(6) 0.0059(6) -0.0014(6)
C41 0.0224(8) 0.0173(8) 0.0263(7) 0.0029(6) 0.0051(6) -0.0016(6)
N41 0.0239(7) 0.0142(7) 0.0357(7) -0.0001(5) 0.0045(6) 0.0001(5)
C42 0.0289(9) 0.0190(8) 0.0300(7) -0.0023(6) 0.0097(7) -0.0007(6)
C43 0.0314(10) 0.0231(8) 0.0300(7) -0.0019(7) 0.0073(7) -0.0063(7)
C44 0.0236(9) 0.0253(9) 0.0321(8) 0.0050(7) 0.0048(6) -0.0039(6)
C45 0.0275(9) 0.0241(9) 0.0327(8) 0.0023(6) 0.0113(7) 0.0023(6)
C46 0.0281(9) 0.0193(8) 0.0279(7) -0.0016(6) 0.0076(7) -0.0012(6)

loop_
_atom_type_symbol
_atom_type_description
_atom_type_scat_dispersion_real
_atom_type_scat_dispersion_imag
_atom_type_scat_source
C C 0.0033 0.0016 'International Tables Vol C Tables 4.2.6.8 and 6.1.1.4'
H H 0.0000 0.0000 'International Tables Vol C Tables 4.2.6.8 and 6.1.1.4'
N N 0.0061 0.0033 'International Tables Vol C Tables 4.2.6.8 and 6.1.1.4'
O O 0.0106 0.0060 'International Tables Vol C Tables 4.2.6.8 and 6.1.1.4'

loop_
_geom_angle_atom_site_label_1
_geom_angle_atom_site_label_2
_geom_angle_atom_site_label_3
_geom_angle
C16 C11 C12 120.38(17)
C16 C11 H11 119.8
C12 C11 H11 119.8
N13 C12 C11 124.98(16)
N13 C12 H12 117.5
C11 C12 H12 117.5
C14 N13 C12 114.03(14)
N13 C14 N19 124.64(14)
N13 C14 C15 124.75(15)
N19 C14 C15 110.62(14)
N17 C15 C16 134.87(15)
N17 C15 C14 104.71(14)
C16 C15 C14 120.42(15)
C15 C16 C11 115.45(16)
C15 C16 H16 122.3
C11 C16 H16 122.3
C18 N17 C15 106.92(14)
C18 N17 H17 122.1(11)
C15 N17 H17 130.9(11)
N19 C18 N17 114.18(16)
N19 C18 H18 122.9
N17 C18 H18 122.9
C18 N19 C14 103.56(13)
O21 C21 N41 122.76(15)
O21 C21 N31 123.56(14)
N41 C21 N31 113.69(13)
C32 C31 C36 119.21(14)
C32 C31 N31 117.44(14)
C36 C31 N31 123.24(14)
C21 N31 C31 126.58(13)
C21 N31 H31 117.2(11)
C31 N31 H31 116.2(11)
C33 C32 C31 120.75(15)
C33 C32 H32 119.6
C31 C32 H32 119.6
C32 C33 C34 119.99(16)
C32 C33 H33 120.0
C34 C33 H33 120.0
C35 C34 C33 119.45(15)
C35 C34 H34 120.3
C33 C34 H34 120.3
C34 C35 C36 120.92(15)
C34 C35 H35 119.5
C36 C35 H35 119.5
C35 C36 C31 119.67(15)
C35 C36 H36 120.2
C31 C36 H36 120.2
C46 C41 C42 119.31(14)
C46 C41 N41 122.88(13)
C42 C41 N41 117.76(13)
C21 N41 C41 124.03(13)
C21 N41 H41 118.2(10)
C41 N41 H41 116.2(10)
C43 C42 C41 120.46(14)
C43 C42 H42 119.8
C41 C42 H42 119.8
C42 C43 C44 120.24(15)
C42 C43 H43 119.9
C44 C43 H43 119.9
C43 C44 C45 119.40(15)
C43 C44 H44 120.3
C45 C44 H44 120.3
C44 C45 C46 121.02(15)
C44 C45 H45 119.5
C46 C45 H45 119.5
C45 C46 C41 119.54(14)
C45 C46 H46 120.2
C41 C46 H46 120.2

loop_
_geom_bond_atom_site_label_1
_geom_bond_atom_site_label_2
_geom_bond_distance
C11 C16 1.383(2)
C11 C12 1.394(2)
C11 H11 0.9500
C12 N13 1.336(2)
C12 H12 0.9500
N13 C14 1.336(2)
C14 N19 1.382(2)
C14 C15 1.402(2)
C15 N17 1.375(2)
C15 C16 1.376(2)
C16 H16 0.9500
N17 C18 1.346(2)
N17 H17 0.95(2)
C18 N19 1.320(2)
C18 H18 0.9500
C21 O21 1.2290(17)
C21 N41 1.3592(19)
C21 N31 1.361(2)
C31 C32 1.385(2)
C31 C36 1.392(2)
C31 N31 1.4106(19)
N31 H31 0.881(18)
C32 C33 1.380(2)
C32 H32 0.9500
C33 C34 1.388(2)
C33 H33 0.9500
C34 C35 1.375(2)
C34 H34 0.9500
C35 C36 1.386(2)
C35 H35 0.9500
C36 H36 0.9500
C41 C46 1.390(2)
C41 C42 1.394(2)
C41 N41 1.4059(19)
N41 H41 0.924(18)
C42 C43 1.379(2)
C42 H42 0.9500
C43 C44 1.382(2)
C43 H43 0.9500
C44 C45 1.382(2)
C44 H44 0.9500
C45 C46 1.383(2)
C45 H45 0.9500
C46 H46 0.9500

loop_
_geom_hbond_atom_site_label_D
_geom_hbond_atom_site_label_H
_geom_hbond_atom_site_label_A
_geom_hbond_distance_DH
_geom_hbond_distance_HA
_geom_hbond_distance_DA
_geom_hbond_angle_DHA
_geom_hbond_site_symmetry_A
N31 H31 N13 0.881(18) 2.196(19) 3.061(2) 167.0(15) .
N41 H41 N19 0.924(18) 1.974(18) 2.8942(19) 173.5(15) .
N17 H17 O21 0.95(2) 1.81(2) 2.7508(18) 174.7(16) 4

loop_
_geom_torsion_atom_site_label_1
_geom_torsion_atom_site_label_2
_geom_torsion_atom_site_label_3
_geom_torsion_atom_site_label_4
_geom_torsion
C16 C11 C12 N13 0.0(3)
C11 C12 N13 C14 0.3(2)
C12 N13 C14 N19 179.64(13)
C12 N13 C14 C15 -0.3(2)
N13 C14 C15 N17 -179.95(14)
N19 C14 C15 N17 0.13(17)
N13 C14 C15 C16 -0.1(2)
N19 C14 C15 C16 -179.97(13)
N17 C15 C16 C11 -179.80(16)
C14 C15 C16 C11 0.3(2)
C12 C11 C16 C15 -0.3(2)
C16 C15 N17 C18 179.92(17)
C14 C15 N17 C18 -0.21(17)
C15 N17 C18 N19 0.23(19)
N17 C18 N19 C14 -0.14(18)
N13 C14 N19 C18 -179.92(14)
C15 C14 N19 C18 0.00(17)
O21 C21 N31 C31 4.6(2)
N41 C21 N31 C31 -175.37(13)
C32 C31 N31 C21 -160.33(14)
C36 C31 N31 C21 23.4(2)
C36 C31 C32 C33 1.0(2)
N31 C31 C32 C33 -175.41(14)
C31 C32 C33 C34 -1.5(2)
C32 C33 C34 C35 0.7(2)
C33 C34 C35 C36 0.5(2)
C34 C35 C36 C31 -1.0(2)
C32 C31 C36 C35 0.3(2)
N31 C31 C36 C35 176.43(14)
O21 C21 N41 C41 -5.3(2)
N31 C21 N41 C41 174.74(12)
C46 C41 N41 C21 45.1(2)
C42 C41 N41 C21 -137.48(15)
C46 C41 C42 C43 -0.7(2)
N41 C41 C42 C43 -178.24(13)
C41 C42 C43 C44 -0.5(2)
C42 C43 C44 C45 0.9(2)
C43 C44 C45 C46 -0.1(2)
C44 C45 C46 C41 -1.1(2)
C42 C41 C46 C45 1.5(2)
N41 C41 C46 C45 178.88(13)
